data_7055501
loop_
_publ_author_name
'Mitrofanov, Alexander Yu.'
'Rousselin, Yoann'
'Guilard, Roger'
'Brand\`es, St\'ephane'
'Bessmertnykh-Lemeune, Alla G.'
'Uvarova, Marina A.'
'Nefedov, Sergey E.'

_publ_section_title
;
 Copper(ii) complexes with phosphorylated 1,10-phenanthrolines: from
 molecules to infinite supramolecular arrays
;
_journal_issue 7
_journal_name_full 'New J. Chem.'
_journal_page_first 5896
_journal_paper_doi 10.1039/C5NJ03572D
_journal_volume 40
_journal_year 2016
_chemical_formula_moiety 'C40 H52 Cu2 N8 O24 P4'
_chemical_formula_sum 'C40 H52 Cu2 N8 O24 P4'
_chemical_formula_weight 1279.85
_space_group_crystal_system triclinic
_space_group_IT_number 2
_space_group_name_Hall '-P 1'
_space_group_name_H-M_alt 'P -1'
_symmetry_space_group_name_Hall '-P 1'
_symmetry_space_group_name_H-M 'P -1'
_atom_sites_solution_hydrogens geom
_atom_sites_solution_primary iterative
_audit_creation_date 2014-06-24
_audit_creation_method
;
Olex2 1.2
(compiled 2014.06.23 svn.r2948 for OlexSys, GUI svn.r4855)
;
_audit_update_record
;
2014-06-24 deposited with the CCDC.
2016-04-26 downloaded from the CCDC.
;
_cell_angle_alpha 105.813(2)
_cell_angle_beta 92.591(3)
_cell_angle_gamma 90.967(2)
_cell_formula_units_Z 1
_cell_length_a 7.7003(6)
_cell_length_b 9.8407(8)
_cell_length_c 17.8602(16)
_cell_measurement_temperature 115
_cell_volume 1300.23(19)
_computing_cell_refinement 'SAINT v8.34A (Bruker, 2013)'
_computing_data_collection 'APEX2 (Bruker, 2014)'
_computing_data_reduction 'SAINT v8.34A (Bruker, 2013)'
_computing_molecular_graphics 'Olex2 (Dolomanov et al., 2009)'
_computing_publication_material 'Olex2 (Dolomanov et al., 2009)'
_computing_structure_refinement 'ShelXL (Sheldrick, 2008)'
_computing_structure_solution 'olex2.solve (Bourhis et al., 2013)'
_diffrn_ambient_temperature 115.0
_diffrn_detector 'CCD Plate'
_diffrn_detector_area_resol_mean '512 x 512'
_diffrn_detector_type APEX2
_diffrn_measured_fraction_theta_full 0.999
_diffrn_measured_fraction_theta_max 0.987
_diffrn_measurement_device '\k-geometry diffractometer'
_diffrn_measurement_device_type 'Nonius Kappa Apex II'
_diffrn_measurement_method '\f and \w scans''
_diffrn_radiation_collimation '0.6 mm'
_diffrn_radiation_monochromator graphite
_diffrn_radiation_probe x-ray
_diffrn_radiation_type MoK\a
_diffrn_radiation_wavelength 0.71073
_diffrn_reflns_av_R_equivalents 0.0490
_diffrn_reflns_av_unetI/netI 0.0312
_diffrn_reflns_Laue_measured_fraction_full 0.999
_diffrn_reflns_Laue_measured_fraction_max 0.987
_diffrn_reflns_limit_h_max 10
_diffrn_reflns_limit_h_min -10
_diffrn_reflns_limit_k_max 12
_diffrn_reflns_limit_k_min -12
_diffrn_reflns_limit_l_max 23
_diffrn_reflns_limit_l_min -23
_diffrn_reflns_number 50096
_diffrn_reflns_point_group_measured_fraction_full 0.999
_diffrn_reflns_point_group_measured_fraction_max 0.987
_diffrn_reflns_theta_full 25.242
_diffrn_reflns_theta_max 27.843
_diffrn_reflns_theta_min 2.727
_diffrn_source 'X-ray tube'
_diffrn_source_target Mo
_diffrn_source_type 'Siemens KFF Mo 2K-180'
_exptl_absorpt_coefficient_mu 1.033
_exptl_absorpt_correction_T_max 0.74
_exptl_absorpt_correction_T_min 0.65
_exptl_absorpt_correction_type multi-scan
_exptl_absorpt_process_details SADABS
_exptl_crystal_colour 'clear light blue'
_exptl_crystal_colour_lustre clear
_exptl_crystal_colour_modifier light
_exptl_crystal_colour_primary blue
_exptl_crystal_density_diffrn 1.635
_exptl_crystal_description prism
_exptl_crystal_F_000 658
_exptl_crystal_recrystallization_method 'Re-crystallisation from solvent: DCM / diethyl ether'
_exptl_crystal_size_max 0.1
_exptl_crystal_size_mid 0.1
_exptl_crystal_size_min 0.07
_refine_diff_density_max 0.633
_refine_diff_density_min -0.637
_refine_diff_density_rms 0.078
_refine_ls_extinction_method none
_refine_ls_goodness_of_fit_ref 1.039
_refine_ls_hydrogen_treatment constr
_refine_ls_matrix_type full
_refine_ls_number_constraints 0
_refine_ls_number_parameters 356
_refine_ls_number_reflns 6099
_refine_ls_number_restraints 0
_refine_ls_restrained_S_all 1.039
_refine_ls_R_factor_all 0.0471
_refine_ls_R_factor_gt 0.0319
_refine_ls_shift/su_max 0.000
_refine_ls_shift/su_mean 0.000
_refine_ls_structure_factor_coef Fsqd
_refine_ls_weighting_details 'w=1/[\s^2^(Fo^2^)+(0.0486P)^2^+0.6505P] where P=(Fo^2^+2Fc^2^)/3'
_refine_ls_weighting_scheme calc
_refine_ls_wR_factor_gt 0.0792
_refine_ls_wR_factor_ref 0.0867
_reflns_Friedel_coverage 0.000
_reflns_number_gt 4983
_reflns_number_total 6099
_reflns_threshold_expression 'I > 2\s(I)'
_cod_data_source_file c5nj03572d2.cif
_cod_data_source_block 13al0205
_cod_depositor_comments 'Adding full bibliography for 7055499--7055503.cif.'
_cod_database_code 7055501
_shelxl_version_number 2014-3
_shelx_space_group_comment
;
The symmetry employed for this shelxl refinement is uniquely defined
by the following loop, which should always be used as a source of
symmetry information in preference to the above space-group names.
They are only intended as comments.
;
_shelx_estimated_absorpt_t_max 0.931
_shelx_estimated_absorpt_t_min 0.904
_olex2_refinement_description
;
1. Fixed Uiso
 At 1.2 times of:
  All C(H) groups, All C(H,H) groups
 At 1.5 times of:
  All C(H,H,H) groups
2.a Secondary CH2 refined with riding coordinates:
 C1(H1A,H1B), C3(H3A,H3B), C17(H17A,H17B), C19(H19A,H19B)
2.b Aromatic/amide H refined with riding coordinates:
 C6(H6), C7(H7), C10(H10), C11(H11), C14(H14), C16(H16)
2.c Idealised Me refined as rotating group:
 C2(H2A,H2B,H2C), C4(H4A,H4B,H4C), C18(H18A,H18B,H18C), C20(H20A,H20B,H20C)
;
_olex2_exptl_crystal_mounting_method 'The crystal was mounted on a mylar loop oil'
_olex2_submission_special_instructions 'No special instructions were received'

loop_
_space_group_symop_operation_xyz
'x, y, z'
'-x, -y, -z'

loop_
_atom_site_label
_atom_site_type_symbol
_atom_site_fract_x
_atom_site_fract_y
_atom_site_fract_z
_atom_site_U_iso_or_equiv
_atom_site_adp_type
_atom_site_occupancy
_atom_site_site_symmetry_order
_atom_site_calc_flag
_atom_site_refinement_flags_posn
C1 C -0.2578(3) 0.1703(2) -0.28668(12) 0.0203(5) Uani 1 1 d .
H1A H -0.2263 0.1359 -0.3416 0.024 Uiso 1 1 calc R
H1B H -0.2902 0.2704 -0.2767 0.024 Uiso 1 1 calc R
C2 C -0.4080(3) 0.0837(3) -0.27222(16) 0.0331(6) Uani 1 1 d .
H2A H -0.5023 0.0801 -0.3115 0.050 Uiso 1 1 calc GR
H2B H -0.4493 0.1266 -0.2202 0.050 Uiso 1 1 calc GR
H2C H -0.3705 -0.0124 -0.2755 0.050 Uiso 1 1 calc GR
C3 C 0.2698(3) 0.3667(2) -0.23183(12) 0.0221(5) Uani 1 1 d .
H3A H 0.3976 0.3618 -0.2247 0.027 Uiso 1 1 calc R
H3B H 0.2372 0.4659 -0.2093 0.027 Uiso 1 1 calc R
C4 C 0.2173(4) 0.3215(3) -0.31730(13) 0.0323(6) Uani 1 1 d .
H4A H 0.2849 0.3769 -0.3445 0.049 Uiso 1 1 calc GR
H4B H 0.0931 0.3373 -0.3246 0.049 Uiso 1 1 calc GR
H4C H 0.2398 0.2209 -0.3385 0.049 Uiso 1 1 calc GR
C5 C -0.0261(3) 0.2468(2) -0.08400(11) 0.0122(4) Uani 1 1 d .
C6 C 0.0868(3) 0.3202(2) -0.02054(11) 0.0121(4) Uani 1 1 d .
H6 H 0.1705 0.3865 -0.0282 0.015 Uiso 1 1 calc R
C7 C -0.1435(3) 0.1470(2) -0.07388(11) 0.0131(4) Uani 1 1 d .
H7 H -0.2168 0.0946 -0.1165 0.016 Uiso 1 1 calc R
C8 C -0.1543(3) 0.1228(2) -0.00006(11) 0.0124(4) Uani 1 1 d .
C9 C -0.0415(2) 0.2039(2) 0.05984(11) 0.0111(4) Uani 1 1 d .
C10 C -0.2716(3) 0.0211(2) 0.01645(11) 0.0135(4) Uani 1 1 d .
H10 H -0.3444 -0.0372 -0.0246 0.016 Uiso 1 1 calc R
C11 C -0.2803(3) 0.0070(2) 0.08932(11) 0.0139(4) Uani 1 1 d .
H11 H -0.3592 -0.0610 0.0988 0.017 Uiso 1 1 calc R
C12 C -0.1722(3) 0.0930(2) 0.15267(11) 0.0124(4) Uani 1 1 d .
C13 C -0.0515(3) 0.1886(2) 0.13698(11) 0.0117(4) Uani 1 1 d .
C14 C 0.0537(3) 0.2648(2) 0.26516(11) 0.0139(4) Uani 1 1 d .
H14 H 0.1316 0.3229 0.3040 0.017 Uiso 1 1 calc R
C15 C -0.0658(3) 0.1741(2) 0.28689(11) 0.0141(4) Uani 1 1 d .
C16 C -0.1775(3) 0.0879(2) 0.23059(11) 0.0140(4) Uani 1 1 d .
H16 H -0.2576 0.0253 0.2443 0.017 Uiso 1 1 calc R
C17 C -0.2266(3) 0.3918(3) 0.47158(13) 0.0261(5) Uani 1 1 d .
H17A H -0.3302 0.3384 0.4427 0.031 Uiso 1 1 calc R
H17B H -0.2307 0.4896 0.4669 0.031 Uiso 1 1 calc R
C18 C -0.2288(3) 0.3936(3) 0.55554(13) 0.0318(6) Uani 1 1 d .
H18A H -0.2340 0.2964 0.5597 0.048 Uiso 1 1 calc GR
H18B H -0.3310 0.4435 0.5785 0.048 Uiso 1 1 calc GR
H18C H -0.1230 0.4421 0.5834 0.048 Uiso 1 1 calc GR
C19 C 0.1903(3) 0.1195(3) 0.47626(13) 0.0297(6) Uani 1 1 d .
H19A H 0.1788 0.0207 0.4792 0.036 Uiso 1 1 calc R
H19B H 0.1221 0.1799 0.5176 0.036 Uiso 1 1 calc R
C20 C 0.3766(3) 0.1673(3) 0.48754(16) 0.0418(7) Uani 1 1 d .
H20A H 0.4423 0.1090 0.4454 0.063 Uiso 1 1 calc GR
H20B H 0.4239 0.1578 0.5377 0.063 Uiso 1 1 calc GR
H20C H 0.3863 0.2664 0.4870 0.063 Uiso 1 1 calc GR
N1 N 0.0786(2) 0.29870(17) 0.04938(9) 0.0118(3) Uani 1 1 d .
N2 N 0.0611(2) 0.27191(17) 0.19219(9) 0.0118(3) Uani 1 1 d .
N3 N 0.4677(3) 0.3402(2) 0.25306(11) 0.0261(4) Uani 1 1 d .
N4 N 0.5206(2) 0.38733(18) 0.05730(10) 0.0163(4) Uani 1 1 d .
O1 O -0.11032(19) 0.15853(15) -0.23481(8) 0.0166(3) Uani 1 1 d .
O2 O -0.08433(19) 0.42484(15) -0.17714(8) 0.0172(3) Uani 1 1 d .
O3 O 0.18391(18) 0.27502(15) -0.19057(8) 0.0160(3) Uani 1 1 d .
O4 O -0.2062(2) 0.07531(17) 0.40058(9) 0.0226(3) Uani 1 1 d .
O5 O -0.0696(2) 0.32614(16) 0.43795(8) 0.0225(3) Uani 1 1 d .
O6 O 0.1251(2) 0.12919(17) 0.39993(8) 0.0223(3) Uani 1 1 d .
O7 O 0.36812(19) 0.44188(16) 0.24788(8) 0.0183(3) Uani 1 1 d .
O8 O 0.4619(2) 0.2310(2) 0.19792(11) 0.0372(4) Uani 1 1 d .
O9 O 0.5626(3) 0.3569(3) 0.31220(11) 0.0501(6) Uani 1 1 d .
O10 O 0.41384(19) 0.47121(15) 0.10112(8) 0.0182(3) Uani 1 1 d .
O11 O 0.4705(2) 0.26569(16) 0.02216(10) 0.0277(4) Uani 1 1 d .
O12 O 0.6671(2) 0.43417(17) 0.05168(9) 0.0247(4) Uani 1 1 d .
P1 P -0.01389(7) 0.28794(5) -0.17545(3) 0.01149(11) Uani 1 1 d .
P2 P -0.06842(7) 0.16822(6) 0.38642(3) 0.01585(12) Uani 1 1 d .
Cu1 Cu 0.22951(3) 0.38383(2) 0.14663(2) 0.01113(8) Uani 1 1 d .

loop_
_atom_site_aniso_label
_atom_site_aniso_U_11
_atom_site_aniso_U_22
_atom_site_aniso_U_33
_atom_site_aniso_U_23
_atom_site_aniso_U_13
_atom_site_aniso_U_12
C1 0.0227(11) 0.0229(11) 0.0142(10) 0.0051(8) -0.0079(8) -0.0020(9)
C2 0.0233(13) 0.0404(15) 0.0366(14) 0.0140(12) -0.0063(10) -0.0070(11)
C3 0.0229(12) 0.0263(12) 0.0181(11) 0.0079(9) 0.0036(9) -0.0088(9)
C4 0.0431(15) 0.0415(15) 0.0147(11) 0.0114(10) 0.0031(10) -0.0023(12)
C5 0.0157(10) 0.0131(9) 0.0080(9) 0.0032(7) 0.0003(7) 0.0015(7)
C6 0.0138(9) 0.0120(9) 0.0105(9) 0.0031(7) 0.0004(7) -0.0018(7)
C7 0.0144(10) 0.0144(9) 0.0099(9) 0.0026(7) -0.0029(7) -0.0005(7)
C8 0.0132(9) 0.0120(9) 0.0116(9) 0.0028(7) -0.0010(7) -0.0001(7)
C9 0.0131(9) 0.0099(9) 0.0100(9) 0.0022(7) 0.0008(7) 0.0001(7)
C10 0.0133(9) 0.0139(10) 0.0124(9) 0.0026(7) -0.0020(7) -0.0022(7)
C11 0.0140(10) 0.0137(9) 0.0144(9) 0.0048(8) -0.0002(7) -0.0038(7)
C12 0.0128(9) 0.0115(9) 0.0131(9) 0.0039(7) 0.0003(7) -0.0006(7)
C13 0.0133(9) 0.0122(9) 0.0094(9) 0.0025(7) -0.0002(7) 0.0007(7)
C14 0.0175(10) 0.0140(10) 0.0099(9) 0.0026(7) -0.0002(7) -0.0011(8)
C15 0.0177(10) 0.0150(10) 0.0105(9) 0.0047(7) 0.0017(7) 0.0019(8)
C16 0.0161(10) 0.0131(9) 0.0141(9) 0.0061(8) 0.0016(8) -0.0009(8)
C17 0.0332(13) 0.0285(12) 0.0165(11) 0.0054(9) 0.0029(9) 0.0077(10)
C18 0.0349(14) 0.0416(15) 0.0157(11) 0.0020(10) 0.0061(10) -0.0020(11)
C19 0.0281(13) 0.0513(16) 0.0129(11) 0.0149(11) -0.0023(9) 0.0003(11)
C20 0.0254(14) 0.066(2) 0.0276(14) 0.0026(13) -0.0021(10) 0.0021(13)
N1 0.0142(8) 0.0112(8) 0.0090(8) 0.0015(6) 0.0002(6) -0.0014(6)
N2 0.0135(8) 0.0125(8) 0.0092(7) 0.0030(6) -0.0007(6) -0.0018(6)
N3 0.0200(10) 0.0423(12) 0.0199(10) 0.0154(9) -0.0010(8) 0.0031(9)
N4 0.0168(9) 0.0179(9) 0.0159(8) 0.0081(7) -0.0019(7) -0.0040(7)
O1 0.0206(8) 0.0150(7) 0.0118(7) 0.0010(6) -0.0060(6) -0.0012(6)
O2 0.0237(8) 0.0154(7) 0.0124(7) 0.0034(6) 0.0008(6) 0.0028(6)
O3 0.0164(7) 0.0204(7) 0.0127(7) 0.0072(6) 0.0007(5) -0.0011(6)
O4 0.0282(9) 0.0260(8) 0.0154(7) 0.0092(6) 0.0010(6) -0.0079(7)
O5 0.0295(9) 0.0218(8) 0.0140(7) 0.0011(6) 0.0053(6) -0.0045(7)
O6 0.0239(8) 0.0349(9) 0.0103(7) 0.0099(6) 0.0012(6) 0.0014(7)
O7 0.0186(8) 0.0225(8) 0.0139(7) 0.0068(6) -0.0051(6) -0.0038(6)
O8 0.0378(11) 0.0380(11) 0.0345(10) 0.0068(8) 0.0012(8) 0.0175(8)
O9 0.0408(12) 0.0834(17) 0.0285(10) 0.0211(11) -0.0152(8) 0.0157(11)
O10 0.0192(8) 0.0182(7) 0.0161(7) 0.0030(6) 0.0028(6) -0.0048(6)
O11 0.0239(9) 0.0146(8) 0.0406(10) 0.0007(7) 0.0024(7) -0.0035(6)
O12 0.0200(8) 0.0273(9) 0.0258(8) 0.0055(7) 0.0056(6) -0.0094(7)
P1 0.0151(3) 0.0117(2) 0.0073(2) 0.00233(18) -0.00061(18) -0.00074(19)
P2 0.0205(3) 0.0190(3) 0.0089(2) 0.0054(2) 0.00148(19) -0.0031(2)
Cu1 0.01390(13) 0.01197(13) 0.00738(12) 0.00296(9) -0.00139(8) -0.00345(9)

loop_
_atom_type_symbol
_atom_type_description
_atom_type_scat_dispersion_real
_atom_type_scat_dispersion_imag
_atom_type_scat_source
C C 0.0033 0.0016 'International Tables Vol C Tables 4.2.6.8 and 6.1.1.4'
H H 0.0000 0.0000 'International Tables Vol C Tables 4.2.6.8 and 6.1.1.4'
Cu Cu 0.3201 1.2651 'International Tables Vol C Tables 4.2.6.8 and 6.1.1.4'
N N 0.0061 0.0033 'International Tables Vol C Tables 4.2.6.8 and 6.1.1.4'
O O 0.0106 0.0060 'International Tables Vol C Tables 4.2.6.8 and 6.1.1.4'
P P 0.1023 0.0942 'International Tables Vol C Tables 4.2.6.8 and 6.1.1.4'

loop_
_geom_angle_atom_site_label_1
_geom_angle_atom_site_label_2
_geom_angle_atom_site_label_3
_geom_angle
_geom_angle_site_symmetry_3
H1A C1 H1B 108.3 .
C2 C1 H1A 109.9 .
C2 C1 H1B 109.9 .
O1 C1 H1A 109.9 .
O1 C1 H1B 109.9 .
O1 C1 C2 108.73(18) .
C1 C2 H2A 109.5 .
C1 C2 H2B 109.5 .
C1 C2 H2C 109.5 .
H2A C2 H2B 109.5 .
H2A C2 H2C 109.5 .
H2B C2 H2C 109.5 .
H3A C3 H3B 108.1 .
C4 C3 H3A 109.5 .
C4 C3 H3B 109.5 .
O3 C3 H3A 109.5 .
O3 C3 H3B 109.5 .
O3 C3 C4 110.73(18) .
C3 C4 H4A 109.5 .
C3 C4 H4B 109.5 .
C3 C4 H4C 109.5 .
H4A C4 H4B 109.5 .
H4A C4 H4C 109.5 .
H4B C4 H4C 109.5 .
C6 C5 P1 118.96(15) .
C7 C5 C6 119.40(17) .
C7 C5 P1 121.64(14) .
C5 C6 H6 119.2 .
N1 C6 C5 121.67(17) .
N1 C6 H6 119.2 .
C5 C7 H7 120.1 .
C5 C7 C8 119.74(17) .
C8 C7 H7 120.1 .
C7 C8 C10 124.04(17) .
C9 C8 C7 116.73(18) .
C9 C8 C10 119.23(17) .
C8 C9 C13 119.36(17) .
N1 C9 C8 123.64(17) .
N1 C9 C13 117.00(16) .
C8 C10 H10 119.5 .
C11 C10 C8 121.09(18) .
C11 C10 H10 119.5 .
C10 C11 H11 119.5 .
C10 C11 C12 121.03(18) .
C12 C11 H11 119.5 .
C13 C12 C11 118.65(17) .
C13 C12 C16 116.89(17) .
C16 C12 C11 124.46(18) .
C12 C13 C9 120.54(17) .
N2 C13 C9 115.95(17) .
N2 C13 C12 123.51(17) .
C15 C14 H14 118.9 .
N2 C14 H14 118.9 .
N2 C14 C15 122.22(18) .
C14 C15 P2 120.17(15) .
C16 C15 C14 119.27(18) .
C16 C15 P2 120.54(15) .
C12 C16 H16 120.2 .
C15 C16 C12 119.70(18) .
C15 C16 H16 120.2 .
H17A C17 H17B 108.1 .
C18 C17 H17A 109.6 .
C18 C17 H17B 109.6 .
O5 C17 H17A 109.6 .
O5 C17 H17B 109.6 .
O5 C17 C18 110.13(19) .
C17 C18 H18A 109.5 .
C17 C18 H18B 109.5 .
C17 C18 H18C 109.5 .
H18A C18 H18B 109.5 .
H18A C18 H18C 109.5 .
H18B C18 H18C 109.5 .
H19A C19 H19B 108.4 .
C20 C19 H19A 110.0 .
C20 C19 H19B 110.0 .
O6 C19 H19A 110.0 .
O6 C19 H19B 110.0 .
O6 C19 C20 108.4(2) .
C19 C20 H20A 109.5 .
C19 C20 H20B 109.5 .
C19 C20 H20C 109.5 .
H20A C20 H20B 109.5 .
H20A C20 H20C 109.5 .
H20B C20 H20C 109.5 .
C6 N1 C9 118.74(16) .
C6 N1 Cu1 128.90(13) .
C9 N1 Cu1 112.32(12) .
C13 N2 Cu1 112.43(13) .
C14 N2 C13 118.38(17) .
C14 N2 Cu1 129.09(13) .
O8 N3 O7 118.09(18) .
O9 N3 O7 118.1(2) .
O9 N3 O8 123.8(2) .
O11 N4 O10 119.22(17) .
O12 N4 O10 118.06(17) .
O12 N4 O11 122.71(18) .
C1 O1 P1 124.05(13) .
P1 O2 Cu1 161.01(9) 2_565
C3 O3 P1 120.50(13) .
C17 O5 P2 122.50(14) .
C19 O6 P2 120.72(14) .
N3 O7 Cu1 108.95(12) .
N4 O10 Cu1 117.50(12) .
O1 P1 C5 103.44(9) .
O2 P1 C5 114.91(9) .
O2 P1 O1 113.66(8) .
O2 P1 O3 113.99(8) .
O3 P1 C5 102.58(9) .
O3 P1 O1 107.07(8) .
O4 P2 C15 113.68(9) .
O4 P2 O5 115.26(9) .
O4 P2 O6 117.80(9) .
O5 P2 C15 106.64(9) .
O6 P2 C15 100.06(9) .
O6 P2 O5 101.53(9) .
N1 Cu1 N2 81.79(6) .
N1 Cu1 O2 93.25(6) 2_565
N2 Cu1 O2 94.48(6) 2_565
O7 Cu1 N1 171.19(6) .
O7 Cu1 N2 90.38(6) .
O7 Cu1 O2 91.37(6) 2_565
O10 Cu1 N1 99.17(6) .
O10 Cu1 N2 172.33(6) .
O10 Cu1 O2 93.06(6) 2_565
O10 Cu1 O7 88.05(6) .

loop_
_geom_bond_atom_site_label_1
_geom_bond_atom_site_label_2
_geom_bond_distance
_geom_bond_site_symmetry_2
C1 H1A 0.9900 .
C1 H1B 0.9900 .
C1 C2 1.498(3) .
C1 O1 1.459(2) .
C2 H2A 0.9800 .
C2 H2B 0.9800 .
C2 H2C 0.9800 .
C3 H3A 0.9900 .
C3 H3B 0.9900 .
C3 C4 1.503(3) .
C3 O3 1.477(2) .
C4 H4A 0.9800 .
C4 H4B 0.9800 .
C4 H4C 0.9800 .
C5 C6 1.416(3) .
C5 C7 1.377(3) .
C5 P1 1.792(2) .
C6 H6 0.9500 .
C6 N1 1.326(2) .
C7 H7 0.9500 .
C7 C8 1.408(3) .
C8 C9 1.401(3) .
C8 C10 1.435(3) .
C9 C13 1.432(3) .
C9 N1 1.357(2) .
C10 H10 0.9500 .
C10 C11 1.351(3) .
C11 H11 0.9500 .
C11 C12 1.435(3) .
C12 C13 1.402(3) .
C12 C16 1.409(3) .
C13 N2 1.362(2) .
C14 H14 0.9500 .
C14 C15 1.410(3) .
C14 N2 1.328(2) .
C15 C16 1.379(3) .
C15 P2 1.795(2) .
C16 H16 0.9500 .
C17 H17A 0.9900 .
C17 H17B 0.9900 .
C17 C18 1.496(3) .
C17 O5 1.456(3) .
C18 H18A 0.9800 .
C18 H18B 0.9800 .
C18 H18C 0.9800 .
C19 H19A 0.9900 .
C19 H19B 0.9900 .
C19 C20 1.490(4) .
C19 O6 1.459(2) .
C20 H20A 0.9800 .
C20 H20B 0.9800 .
C20 H20C 0.9800 .
N1 Cu1 2.0152(16) .
N2 Cu1 2.0229(16) .
N3 O7 1.292(3) .
N3 O8 1.242(3) .
N3 O9 1.228(3) .
N4 O10 1.303(2) .
N4 O11 1.236(2) .
N4 O12 1.230(2) .
O1 P1 1.5679(14) .
O2 P1 1.4681(15) .
O2 Cu1 2.1584(14) 2_565
O3 P1 1.5602(15) .
O4 P2 1.4638(15) .
O5 P2 1.5760(16) .
O6 P2 1.5699(16) .
O7 Cu1 1.9944(14) .
O10 Cu1 1.9643(14) .
Cu1 O2 2.1584(14) 2_565

loop_
_geom_torsion_atom_site_label_1
_geom_torsion_atom_site_label_2
_geom_torsion_atom_site_label_3
_geom_torsion_atom_site_label_4
_geom_torsion
_geom_torsion_site_symmetry_1
C1 O1 P1 C5 124.51(16) .
C1 O1 P1 O2 -0.77(18) .
C1 O1 P1 O3 -127.57(16) .
C2 C1 O1 P1 -123.21(18) .
C3 O3 P1 C5 -147.01(14) .
C3 O3 P1 O1 104.46(15) .
C3 O3 P1 O2 -22.14(17) .
C4 C3 O3 P1 -73.3(2) .
C5 C6 N1 C9 -0.1(3) .
C5 C6 N1 Cu1 177.42(14) .
C5 C7 C8 C9 -0.2(3) .
C5 C7 C8 C10 -179.80(19) .
C6 C5 C7 C8 2.3(3) .
C6 C5 P1 O1 163.05(15) .
C6 C5 P1 O2 -72.47(18) .
C6 C5 P1 O3 51.79(17) .
C7 C5 C6 N1 -2.3(3) .
C7 C5 P1 O1 -17.65(19) .
C7 C5 P1 O2 106.83(17) .
C7 C5 P1 O3 -128.91(17) .
C7 C8 C9 C13 177.35(18) .
C7 C8 C9 N1 -2.3(3) .
C7 C8 C10 C11 -177.41(19) .
C8 C9 C13 C12 0.3(3) .
C8 C9 C13 N2 -179.37(17) .
C8 C9 N1 C6 2.4(3) .
C8 C9 N1 Cu1 -175.46(15) .
C8 C10 C11 C12 -0.1(3) .
C9 C8 C10 C11 3.0(3) .
C9 C13 N2 C14 178.03(17) .
C9 C13 N2 Cu1 -5.3(2) .
C10 C8 C9 C13 -3.0(3) .
C10 C8 C9 N1 177.35(18) .
C10 C11 C12 C13 -2.6(3) .
C10 C11 C12 C16 177.84(19) .
C11 C12 C13 C9 2.5(3) .
C11 C12 C13 N2 -177.85(18) .
C11 C12 C16 C15 179.10(19) .
C12 C13 N2 C14 -1.6(3) .
C12 C13 N2 Cu1 175.05(15) .
C13 C9 N1 C6 -177.22(17) .
C13 C9 N1 Cu1 4.9(2) .
C13 C12 C16 C15 -0.4(3) .
C14 C15 C16 C12 -0.8(3) .
C14 C15 P2 O4 176.60(16) .
C14 C15 P2 O5 48.47(19) .
C14 C15 P2 O6 -56.89(18) .
C15 C14 N2 C13 0.2(3) .
C15 C14 N2 Cu1 -175.82(15) .
C16 C12 C13 C9 -177.90(18) .
C16 C12 C13 N2 1.7(3) .
C16 C15 P2 O4 -4.9(2) .
C16 C15 P2 O5 -133.02(17) .
C16 C15 P2 O6 121.62(18) .
C17 O5 P2 C15 102.20(17) .
C17 O5 P2 O4 -24.99(19) .
C17 O5 P2 O6 -153.50(16) .
C18 C17 O5 P2 100.3(2) .
C19 O6 P2 C15 176.69(18) .
C19 O6 P2 O4 -59.6(2) .
C19 O6 P2 O5 67.24(18) .
C20 C19 O6 P2 -146.35(19) .
N1 C9 C13 C12 179.94(18) .
N1 C9 C13 N2 0.3(3) .
N2 C14 C15 C16 1.0(3) .
N2 C14 C15 P2 179.52(15) .
O8 N3 O7 Cu1 0.3(2) .
O9 N3 O7 Cu1 -179.63(18) .
O11 N4 O10 Cu1 27.2(2) .
O12 N4 O10 Cu1 -154.03(14) .
P1 C5 C6 N1 177.02(15) .
P1 C5 C7 C8 -176.95(15) .
P2 C15 C16 C12 -179.35(15) .
Cu1 O2 P1 C5 -19.6(3) 2_565
Cu1 O2 P1 O1 99.3(3) 2_565
Cu1 O2 P1 O3 -137.6(3) 2_565
